data_4079557
loop_
_publ_author_name
'Rong, Yi'
'Al-Harbi, Ahmed'
'Parkin, Gerard'

_publ_section_title
;
 Highly Variable Zr--CH2--Ph Bond Angles in Tetrabenzylzirconium: Analysis
 of Benzyl Ligand Coordination Modes
;
_journal_issue 23
_journal_name_full Organometallics
_journal_page_first 8208
_journal_paper_doi 10.1021/om300820b
_journal_volume 31
_journal_year 2012
_chemical_formula_sum 'C28 H28 Zr'
_chemical_formula_weight 455.72
_chemical_name_systematic
; 
 ? 
;
_space_group_IT_number 4
_symmetry_cell_setting monoclinic
_symmetry_space_group_name_Hall 'P 2yb'
_symmetry_space_group_name_H-M 'P 1 21 1'
_atom_sites_solution_hydrogens geom
_atom_sites_solution_primary direct
_atom_sites_solution_secondary difmap
_audit_creation_method SHELXL-97
_cell_angle_alpha 90.00
_cell_angle_beta 101.2950(10)
_cell_angle_gamma 90.00
_cell_formula_units_Z 2
_cell_length_a 10.2238(10)
_cell_length_b 9.6635(9)
_cell_length_c 11.2356(11)
_cell_measurement_reflns_used 8507
_cell_measurement_temperature 150(2)
_cell_measurement_theta_max 31.16
_cell_measurement_theta_min 2.46
_cell_volume 1088.55(18)
_computing_cell_refinement 'Bruker SAINT'
_computing_data_collection 'Bruker APEX2'
_computing_data_reduction 'Bruker SAINT'
_computing_molecular_graphics 'Bruker SHELXTL'
_computing_publication_material 'Bruker SHELXTL'
_computing_structure_refinement 'SHELXL-97 (Sheldrick, 2008)'
_computing_structure_solution 'SHELXS-97 (Sheldrick, 2008)'
_diffrn_ambient_temperature 150(2)
_diffrn_measured_fraction_theta_full 0.973
_diffrn_measured_fraction_theta_max 0.973
_diffrn_measurement_device_type 'Bruker APEX-II CCD'
_diffrn_measurement_method '\f and \w scans'
_diffrn_radiation_monochromator graphite
_diffrn_radiation_source 'fine-focus sealed tube'
_diffrn_radiation_type MoK\a
_diffrn_radiation_wavelength 0.71073
_diffrn_reflns_av_R_equivalents 0.0414
_diffrn_reflns_av_sigmaI/netI 0.0591
_diffrn_reflns_limit_h_max 14
_diffrn_reflns_limit_h_min -15
_diffrn_reflns_limit_k_max 14
_diffrn_reflns_limit_k_min -14
_diffrn_reflns_limit_l_max 16
_diffrn_reflns_limit_l_min -16
_diffrn_reflns_number 18886
_diffrn_reflns_theta_full 32.45
_diffrn_reflns_theta_max 32.45
_diffrn_reflns_theta_min 1.85
_exptl_absorpt_coefficient_mu 0.516
_exptl_absorpt_correction_T_max 0.9796
_exptl_absorpt_correction_T_min 0.9220
_exptl_absorpt_correction_type empirical
_exptl_absorpt_process_details sadabs
_exptl_crystal_colour Orange
_exptl_crystal_density_diffrn 1.390
_exptl_crystal_density_method 'not measured'
_exptl_crystal_description Block
_exptl_crystal_F_000 472
_exptl_crystal_size_max 0.16
_exptl_crystal_size_mid 0.16
_exptl_crystal_size_min 0.04
_refine_diff_density_max 1.051
_refine_diff_density_min -0.324
_refine_diff_density_rms 0.064
_refine_ls_abs_structure_details 'Flack H D (1983), Acta Cryst. A39, 876-881'
_refine_ls_abs_structure_Flack -0.06(3)
_refine_ls_extinction_method none
_refine_ls_goodness_of_fit_ref 1.006
_refine_ls_hydrogen_treatment constr
_refine_ls_matrix_type full
_refine_ls_number_parameters 263
_refine_ls_number_reflns 7475
_refine_ls_number_restraints 1
_refine_ls_restrained_S_all 1.006
_refine_ls_R_factor_all 0.0560
_refine_ls_R_factor_gt 0.0377
_refine_ls_shift/su_max 0.001
_refine_ls_shift/su_mean 0.000
_refine_ls_structure_factor_coef Fsqd
_refine_ls_weighting_details 'calc w=1/[\s^2^(Fo^2^)+(0.0259P)^2^+0.0000P] where P=(Fo^2^+2Fc^2^)/3'
_refine_ls_weighting_scheme calc
_refine_ls_wR_factor_gt 0.0646
_refine_ls_wR_factor_ref 0.0705
_reflns_number_gt 5916
_reflns_number_total 7475
_reflns_threshold_expression >2sigma(I)
_cod_data_source_file om300820b_si_002.cif
_cod_data_source_block zrbn4s10
_cod_depositor_comments
;
The following automatic conversions were performed:

'_symmetry_cell_setting' value 'Monoclinic' changed to 'monoclinic'
according to /home/saulius/struct/CIF-dictionaries/cif_core.dic
dictionary named 'cif_core.dic' version 2.4.2 from 2011-04-26.

Automatic conversion script
Id: cif_fix_values 1891 2012-01-12 08:04:46Z andrius 
;
_cod_original_sg_symbol_H-M P2(1)
_cod_database_code 4079557

loop_
_symmetry_equiv_pos_as_xyz
'x, y, z'
'-x, y+1/2, -z'

loop_
_atom_site_label
_atom_site_type_symbol
_atom_site_fract_x
_atom_site_fract_y
_atom_site_fract_z
_atom_site_U_iso_or_equiv
_atom_site_adp_type
_atom_site_occupancy
_atom_site_symmetry_multiplicity
_atom_site_calc_flag
_atom_site_refinement_flags
Zr Zr 0.768484(18) 0.34048(3) 0.266183(16) 0.02784(5) Uani 1 1 d .
C11 C 0.6659(3) 0.5231(3) 0.3360(2) 0.0369(6) Uani 1 1 d .
H11A H 0.5682 0.5279 0.3062 0.044 Uiso 1 1 calc R
H11B H 0.6906 0.5388 0.4247 0.044 Uiso 1 1 calc R
C12 C 0.7449(2) 0.5990(2) 0.2642(2) 0.0308(5) Uani 1 1 d .
C13 C 0.7011(2) 0.6138(2) 0.1381(2) 0.0333(5) Uani 1 1 d .
H13A H 0.6151 0.5812 0.1012 0.040 Uiso 1 1 calc R
C14 C 0.7806(3) 0.6747(3) 0.0672(2) 0.0353(6) Uani 1 1 d .
H14A H 0.7477 0.6865 -0.0173 0.042 Uiso 1 1 calc R
C15 C 0.9075(3) 0.7188(3) 0.1177(2) 0.0367(6) Uani 1 1 d .
H15A H 0.9614 0.7626 0.0689 0.044 Uiso 1 1 calc R
C16 C 0.9553(3) 0.6986(3) 0.2400(2) 0.0383(6) Uani 1 1 d .
H16A H 1.0435 0.7269 0.2748 0.046 Uiso 1 1 calc R
C17 C 0.8773(2) 0.6380(3) 0.3121(2) 0.0337(5) Uani 1 1 d .
H17A H 0.9133 0.6222 0.3956 0.040 Uiso 1 1 calc R
C21 C 0.8999(2) 0.3118(3) 0.4532(2) 0.0434(8) Uani 1 1 d .
H21A H 0.9942 0.2889 0.4527 0.052 Uiso 1 1 calc R
H21B H 0.8918 0.3855 0.5125 0.052 Uiso 1 1 calc R
C22 C 0.8136(2) 0.1932(3) 0.4564(2) 0.0329(5) Uani 1 1 d .
C23 C 0.8299(3) 0.0717(3) 0.3928(3) 0.0472(7) Uani 1 1 d .
H23A H 0.9057 0.0620 0.3564 0.057 Uiso 1 1 calc R
C24 C 0.7369(4) -0.0349(3) 0.3821(3) 0.0580(8) Uani 1 1 d .
H24A H 0.7511 -0.1175 0.3405 0.070 Uiso 1 1 calc R
C25 C 0.6257(3) -0.0215(4) 0.4310(3) 0.0584(9) Uani 1 1 d .
H25A H 0.5627 -0.0948 0.4240 0.070 Uiso 1 1 calc R
C26 C 0.6049(3) 0.0983(4) 0.4904(2) 0.0504(8) Uani 1 1 d .
H26A H 0.5271 0.1079 0.5240 0.061 Uiso 1 1 calc R
C27 C 0.6954(2) 0.2036(3) 0.5015(2) 0.0383(6) Uani 1 1 d .
H27A H 0.6778 0.2865 0.5410 0.046 Uiso 1 1 calc R
C31 C 0.5806(3) 0.2221(3) 0.1873(2) 0.0392(6) Uani 1 1 d .
H31A H 0.5717 0.1365 0.2335 0.047 Uiso 1 1 calc R
H31B H 0.4996 0.2797 0.1824 0.047 Uiso 1 1 calc R
C32 C 0.6095(2) 0.1925(2) 0.0673(2) 0.0310(5) Uani 1 1 d .
C33 C 0.6720(2) 0.0689(2) 0.0434(2) 0.0327(5) Uani 1 1 d .
H33A H 0.6887 -0.0006 0.1043 0.039 Uiso 1 1 calc R
C34 C 0.7095(3) 0.0460(3) -0.0656(2) 0.0413(6) Uani 1 1 d .
H34A H 0.7508 -0.0391 -0.0791 0.050 Uiso 1 1 calc R
C35 C 0.6880(3) 0.1446(3) -0.1555(3) 0.0477(7) Uani 1 1 d .
H35A H 0.7150 0.1286 -0.2305 0.057 Uiso 1 1 calc R
C36 C 0.6270(3) 0.2667(3) -0.1353(3) 0.0480(7) Uani 1 1 d .
H36A H 0.6118 0.3354 -0.1970 0.058 Uiso 1 1 calc R
C37 C 0.5874(2) 0.2911(3) -0.0261(2) 0.0379(6) Uani 1 1 d .
H37A H 0.5447 0.3759 -0.0143 0.045 Uiso 1 1 calc R
C41 C 0.91620(19) 0.3504(4) 0.13695(19) 0.0321(5) Uani 1 1 d .
H41A H 0.8738 0.3160 0.0555 0.039 Uiso 1 1 calc R
H41B H 0.9460 0.4468 0.1290 0.039 Uiso 1 1 calc R
C42 C 1.0305(2) 0.2620(2) 0.1900(2) 0.0270(5) Uani 1 1 d .
C43 C 1.0324(2) 0.1207(2) 0.1662(2) 0.0299(5) Uani 1 1 d .
H43A H 0.9586 0.0800 0.1133 0.036 Uiso 1 1 calc R
C44 C 1.1388(2) 0.0384(3) 0.2175(2) 0.0349(5) Uani 1 1 d .
H44A H 1.1369 -0.0577 0.1994 0.042 Uiso 1 1 calc R
C45 C 1.2471(2) 0.0935(3) 0.2941(2) 0.0376(6) Uani 1 1 d .
H45A H 1.3204 0.0365 0.3288 0.045 Uiso 1 1 calc R
C46 C 1.2481(2) 0.2335(3) 0.3200(2) 0.0404(6) Uani 1 1 d .
H46A H 1.3225 0.2730 0.3731 0.049 Uiso 1 1 calc R
C47 C 1.1421(2) 0.3158(3) 0.2695(2) 0.0332(6) Uani 1 1 d .
H47A H 1.1444 0.4115 0.2889 0.040 Uiso 1 1 calc R

loop_
_atom_site_aniso_label
_atom_site_aniso_U_11
_atom_site_aniso_U_22
_atom_site_aniso_U_33
_atom_site_aniso_U_23
_atom_site_aniso_U_13
_atom_site_aniso_U_12
Zr 0.02717(9) 0.03154(10) 0.02431(8) 0.00455(14) 0.00380(6) 0.00340(15)
C11 0.0333(13) 0.0455(15) 0.0342(13) -0.0070(11) 0.0121(11) -0.0010(11)
C12 0.0336(13) 0.0262(11) 0.0323(12) -0.0053(9) 0.0056(10) 0.0049(9)
C13 0.0298(12) 0.0320(13) 0.0353(13) -0.0076(10) -0.0003(11) 0.0076(10)
C14 0.0475(15) 0.0288(12) 0.0273(12) 0.0022(10) 0.0016(11) 0.0079(11)
C15 0.0490(16) 0.0290(13) 0.0328(13) 0.0010(10) 0.0100(12) -0.0054(11)
C16 0.0366(14) 0.0360(14) 0.0402(14) -0.0035(11) 0.0023(11) -0.0107(11)
C17 0.0371(13) 0.0347(13) 0.0268(11) -0.0008(10) 0.0001(10) -0.0046(10)
C21 0.0330(12) 0.061(3) 0.0333(11) 0.0172(12) -0.0018(9) -0.0104(12)
C22 0.0260(11) 0.0458(15) 0.0255(11) 0.0124(10) 0.0017(9) 0.0045(10)
C23 0.0469(17) 0.0514(18) 0.0447(16) 0.0162(13) 0.0120(14) 0.0170(14)
C24 0.079(2) 0.0333(16) 0.0554(18) 0.0067(14) -0.0017(17) 0.0092(16)
C25 0.058(2) 0.054(2) 0.0558(18) 0.0275(17) -0.0078(16) -0.0177(16)
C26 0.0376(15) 0.075(2) 0.0396(15) 0.0195(15) 0.0092(12) -0.0114(14)
C27 0.0366(14) 0.0538(17) 0.0252(12) 0.0049(11) 0.0078(10) 0.0013(12)
C31 0.0360(14) 0.0423(15) 0.0364(14) -0.0032(11) 0.0003(11) 0.0015(11)
C32 0.0239(11) 0.0295(12) 0.0341(12) 0.0002(10) -0.0076(9) -0.0056(9)
C33 0.0327(13) 0.0276(12) 0.0344(13) 0.0038(10) -0.0022(10) -0.0040(10)
C34 0.0393(14) 0.0423(16) 0.0406(14) -0.0034(12) 0.0038(12) -0.0019(12)
C35 0.0400(15) 0.066(2) 0.0357(14) 0.0047(13) 0.0053(12) -0.0084(14)
C36 0.0391(15) 0.0540(18) 0.0446(16) 0.0232(13) -0.0070(12) -0.0159(13)
C37 0.0291(12) 0.0309(12) 0.0461(14) 0.0073(10) -0.0113(11) -0.0069(9)
C41 0.0285(9) 0.0333(12) 0.0358(10) 0.0012(14) 0.0093(8) 0.0074(14)
C42 0.0221(11) 0.0303(12) 0.0309(11) -0.0030(9) 0.0113(9) -0.0010(9)
C43 0.0236(11) 0.0320(13) 0.0344(12) -0.0017(10) 0.0066(9) -0.0037(9)
C44 0.0369(13) 0.0266(12) 0.0424(14) 0.0027(10) 0.0106(11) 0.0013(10)
C45 0.0322(13) 0.0415(15) 0.0374(13) 0.0035(11) 0.0025(10) 0.0104(11)
C46 0.0291(13) 0.0494(16) 0.0393(14) -0.0109(12) -0.0018(11) 0.0000(11)
C47 0.0282(10) 0.0337(18) 0.0389(11) -0.0076(10) 0.0095(9) -0.0031(10)

loop_
_atom_type_symbol
_atom_type_description
_atom_type_scat_dispersion_real
_atom_type_scat_dispersion_imag
_atom_type_scat_source
C C 0.0033 0.0016 'International Tables Vol C Tables 4.2.6.8 and 6.1.1.4'
H H 0.0000 0.0000 'International Tables Vol C Tables 4.2.6.8 and 6.1.1.4'
Zr Zr -2.9673 0.5597 'International Tables Vol C Tables 4.2.6.8 and 6.1.1.4'

loop_
_geom_angle_atom_site_label_1
_geom_angle_atom_site_label_2
_geom_angle_atom_site_label_3
_geom_angle
C31 Zr C11 96.54(9)
C31 Zr C21 126.99(9)
C11 Zr C21 90.27(10)
C31 Zr C41 112.78(9)
C11 Zr C41 126.36(11)
C21 Zr C41 104.28(8)
C31 Zr C12 115.29(9)
C11 Zr C12 34.84(8)
C21 Zr C12 99.66(9)
C41 Zr C12 91.53(11)
C31 Zr C22 92.67(9)
C11 Zr C22 99.51(9)
C21 Zr C22 34.58(9)
C41 Zr C22 121.59(9)
C12 Zr C22 124.63(8)
C12 C11 Zr 81.63(14)
C17 C12 C13 116.8(2)
C17 C12 C11 121.5(2)
C13 C12 C11 120.7(2)
C17 C12 Zr 100.36(15)
C13 C12 Zr 97.00(15)
C11 C12 Zr 63.53(14)
C14 C13 C12 121.2(2)
C13 C14 C15 120.6(2)
C14 C15 C16 119.2(2)
C17 C16 C15 120.9(2)
C16 C17 C12 121.0(2)
C22 C21 Zr 82.36(13)
C23 C22 C27 116.2(2)
C23 C22 C21 121.1(2)
C27 C22 C21 121.6(2)
C23 C22 Zr 93.52(15)
C27 C22 Zr 103.74(15)
C21 C22 Zr 63.05(12)
C24 C23 C22 121.2(3)
C25 C24 C23 120.3(3)
C24 C25 C26 119.8(3)
C27 C26 C25 120.4(3)
C26 C27 C22 122.0(3)
C32 C31 Zr 98.67(15)
C37 C32 C33 116.5(2)
C37 C32 C31 121.7(2)
C33 C32 C31 121.6(2)
C34 C33 C32 121.7(2)
C33 C34 C35 120.8(3)
C36 C35 C34 119.1(3)
C35 C36 C37 120.9(3)
C36 C37 C32 121.0(3)
C42 C41 Zr 106.73(15)
C43 C42 C47 116.4(2)
C43 C42 C41 122.0(2)
C47 C42 C41 121.6(2)
C44 C43 C42 121.7(2)
C45 C44 C43 120.8(2)
C44 C45 C46 118.9(2)
C47 C46 C45 120.4(2)
C46 C47 C42 121.7(2)

loop_
_geom_bond_atom_site_label_1
_geom_bond_atom_site_label_2
_geom_bond_distance
Zr C31 2.262(3)
Zr C11 2.270(2)
Zr C21 2.278(2)
Zr C41 2.2929(19)
Zr C12 2.509(2)
Zr C22 2.533(2)
C11 C12 1.449(3)
C12 C17 1.406(3)
C12 C13 1.406(3)
C13 C14 1.377(4)
C14 C15 1.378(4)
C15 C16 1.378(3)
C16 C17 1.375(3)
C21 C22 1.451(4)
C22 C23 1.401(4)
C22 C27 1.403(3)
C23 C24 1.391(4)
C24 C25 1.363(5)
C25 C26 1.374(5)
C26 C27 1.364(4)
C31 C32 1.464(3)
C32 C37 1.403(3)
C32 C33 1.406(3)
C33 C34 1.370(3)
C34 C35 1.375(4)
C35 C36 1.375(4)
C36 C37 1.385(4)
C41 C42 1.475(3)
C42 C43 1.392(3)
C42 C47 1.404(3)
C43 C44 1.379(3)
C44 C45 1.370(3)
C45 C46 1.384(4)
C46 C47 1.373(3)

loop_
_cod_related_entry_id
_cod_related_entry_database
_cod_related_entry_code
1 ChemSpider 10254475
